data_1568323
loop_
_publ_author_name
'Wang, Shiyu'
'Zhu, Chenhao'
'Ning, Lichao'
'Li, Dawei'
'Feng, Xiaoming'
'Dong, Shunxi'

_publ_section_title
;
 Regioselective C-H alkylation of anisoles with olefins by cationic
 imidazolin-2-iminato scandium(iii) alkyl complexes.
;
_journal_issue 12
_journal_name_full 'Chemical science'
_journal_page_first 3132
_journal_page_last 3139
_journal_paper_doi 10.1039/d2sc06725k
_journal_volume 14
_journal_year 2023
_chemical_formula_moiety 'C47 H64 N5 Sc'
_chemical_formula_sum 'C47 H64 N5 Sc'
_chemical_formula_weight 743.99
_space_group_crystal_system monoclinic
_space_group_IT_number 14
_space_group_name_Hall '-P 2ybc'
_space_group_name_H-M_alt 'P 1 21/c 1'
_atom_sites_solution_hydrogens geom
_atom_sites_solution_primary dual
_atom_sites_solution_secondary difmap
_audit_creation_method SHELXL-2018/3
_audit_update_record
;
2022-11-12 deposited with the CCDC.	2023-01-20 downloaded from the CCDC.
;
_cell_angle_alpha 90
_cell_angle_beta 112.715(2)
_cell_angle_gamma 90
_cell_formula_units_Z 4
_cell_length_a 19.891(2)
_cell_length_b 11.6240(12)
_cell_length_c 20.148(2)
_cell_measurement_reflns_used 9894
_cell_measurement_temperature 173(2)
_cell_measurement_theta_max 25.51
_cell_measurement_theta_min 2.71
_cell_volume 4297.2(8)
_computing_cell_refinement 'Bruker SAINT'
_computing_data_collection 'Bruker APEX3'
_computing_data_reduction 'Bruker SAINT'
_computing_molecular_graphics 'Bruker SHELXTL'
_computing_publication_material 'Bruker SHELXTL'
_computing_structure_refinement 'SHELXL-2018/3 (Sheldrick, 2018)'
_computing_structure_solution 'SHELXT (Sheldrick 2008)'
_diffrn_ambient_temperature 173(2)
_diffrn_measured_fraction_theta_full 0.977
_diffrn_measured_fraction_theta_max 0.958
_diffrn_measurement_device_type 'Bruker D8 Venture Photon II'
_diffrn_measurement_method '\f and \w scans'
_diffrn_radiation_type MoK\a
_diffrn_radiation_wavelength 0.71073
_diffrn_reflns_av_R_equivalents 0.0553
_diffrn_reflns_av_unetI/netI 0.0394
_diffrn_reflns_Laue_measured_fraction_full 0.977
_diffrn_reflns_Laue_measured_fraction_max 0.958
_diffrn_reflns_limit_h_max 23
_diffrn_reflns_limit_h_min -24
_diffrn_reflns_limit_k_max 14
_diffrn_reflns_limit_k_min -14
_diffrn_reflns_limit_l_max 24
_diffrn_reflns_limit_l_min -24
_diffrn_reflns_number 69494
_diffrn_reflns_point_group_measured_fraction_full 0.977
_diffrn_reflns_point_group_measured_fraction_max 0.958
_diffrn_reflns_theta_full 25.242
_diffrn_reflns_theta_max 25.612
_diffrn_reflns_theta_min 2.136
_exptl_absorpt_coefficient_mu 0.208
_exptl_absorpt_correction_T_max 1.0000
_exptl_absorpt_correction_T_min 0.8937
_exptl_absorpt_correction_type numerical
_exptl_absorpt_process_details 'SADABS (Krause et al., 2015)'
_exptl_crystal_colour colourless
_exptl_crystal_density_diffrn 1.150
_exptl_crystal_description block
_exptl_crystal_F_000 1608
_exptl_crystal_recrystallization_method 'Re-crystallisation from solvent: Toluene, Hexane'
_exptl_crystal_size_max 0.659
_exptl_crystal_size_mid 0.611
_exptl_crystal_size_min 0.340
_refine_diff_density_max 0.404
_refine_diff_density_min -0.490
_refine_diff_density_rms 0.074
_refine_ls_extinction_method none
_refine_ls_goodness_of_fit_ref 1.419
_refine_ls_hydrogen_treatment constr
_refine_ls_matrix_type full
_refine_ls_number_parameters 498
_refine_ls_number_reflns 7765
_refine_ls_number_restraints 9
_refine_ls_restrained_S_all 1.419
_refine_ls_R_factor_all 0.1180
_refine_ls_R_factor_gt 0.1083
_refine_ls_shift/su_max 0.000
_refine_ls_shift/su_mean 0.000
_refine_ls_structure_factor_coef Fsqd
_refine_ls_weighting_details 'w=1/[\s^2^(Fo^2^)+19.1522P] where P=(Fo^2^+2Fc^2^)/3'
_refine_ls_weighting_scheme calc
_refine_ls_wR_factor_gt 0.2108
_refine_ls_wR_factor_ref 0.2142
_reflns_Friedel_coverage 0.000
_reflns_number_gt 6979
_reflns_number_total 7765
_reflns_threshold_expression 'I > 2\s(I)'
_cod_data_source_file d2sc06725k3.cif
_cod_data_source_block dop010
_cod_depositor_comments 'Adding full bibliography for 1568319--1568323.cif.'
_cod_original_cell_volume 4297.3(8)
_cod_original_sg_symbol_H-M 'P 21/c'
_cod_database_code 1568323
_shelx_shelxl_version_number 2018/3
_shelx_space_group_comment
; 
The symmetry employed for this shelxl refinement is uniquely defined 
by the following loop, which should always be used as a source of 
symmetry information in preference to the above space-group names. 
They are only intended as comments. 
;
_shelx_estimated_absorpt_t_min 0.875
_shelx_estimated_absorpt_t_max 0.933

loop_
_space_group_symop_operation_xyz
'x, y, z'
'-x, y+1/2, -z+1/2'
'-x, -y, -z'
'x, -y-1/2, z-1/2'

loop_
_atom_site_label
_atom_site_type_symbol
_atom_site_fract_x
_atom_site_fract_y
_atom_site_fract_z
_atom_site_U_iso_or_equiv
_atom_site_adp_type
_atom_site_occupancy
_atom_site_site_symmetry_order
_atom_site_calc_flag
_atom_site_refinement_flags_posn
_atom_site_refinement_flags_adp
_atom_site_refinement_flags_occupancy
_atom_site_disorder_assembly
_atom_site_disorder_group
Sc1 Sc 0.24325(5) 0.39017(7) 0.23124(5) 0.0158(2) Uani 1 1 d . . . . .
N1 N 0.2492(2) 0.2335(3) 0.2685(2) 0.0184(8) Uani 1 1 d . . . . .
N2 N 0.3119(2) 0.0664(3) 0.3337(2) 0.0161(8) Uani 1 1 d . . . . .
N3 N 0.1935(2) 0.0564(3) 0.2822(2) 0.0170(8) Uani 1 1 d . . . . .
N4 N 0.3495(2) 0.5002(4) 0.2977(2) 0.0250(10) Uani 1 1 d . . . . .
N5 N 0.1329(2) 0.4119(4) 0.1271(2) 0.0287(10) Uani 1 1 d . . . . .
C1 C 0.2514(2) 0.1313(4) 0.2916(2) 0.0146(9) Uani 1 1 d . . . . .
C2 C 0.2910(3) -0.0430(4) 0.3488(3) 0.0177(10) Uani 1 1 d . . . . .
C3 C 0.2182(3) -0.0488(4) 0.3177(3) 0.0184(10) Uani 1 1 d . . . . .
C4 C 0.3449(3) -0.1297(4) 0.3934(3) 0.0261(11) Uani 1 1 d . . . . .
H4A H 0.319800 -0.202242 0.393406 0.039 Uiso 1 1 calc R U . . .
H4B H 0.368327 -0.101191 0.442842 0.039 Uiso 1 1 calc R U . . .
H4C H 0.381911 -0.142471 0.373263 0.039 Uiso 1 1 calc R U . . .
C5 C 0.1668(3) -0.1418(4) 0.3178(3) 0.0267(12) Uani 1 1 d . . . . .
H5A H 0.194443 -0.208022 0.344856 0.040 Uiso 1 1 calc R U . . .
H5B H 0.137790 -0.165076 0.268184 0.040 Uiso 1 1 calc R U . . .
H5C H 0.134382 -0.113484 0.340460 0.040 Uiso 1 1 calc R U . . .
C11 C 0.3853(2) 0.1052(4) 0.3539(3) 0.0182(10) Uani 1 1 d . . . . .
C12 C 0.4227(2) 0.1463(4) 0.4243(2) 0.0175(10) Uani 1 1 d . . . . .
C13 C 0.4939(3) 0.1850(4) 0.4419(3) 0.0238(11) Uani 1 1 d . . . . .
H13A H 0.520464 0.214033 0.488862 0.029 Uiso 1 1 calc R U . . .
C14 C 0.5267(3) 0.1820(5) 0.3928(3) 0.0275(12) Uani 1 1 d . . . . .
H14A H 0.575194 0.208966 0.406034 0.033 Uiso 1 1 calc R U . . .
C15 C 0.4888(3) 0.1398(5) 0.3243(3) 0.0275(12) Uani 1 1 d . . . . .
H15A H 0.511834 0.137851 0.290860 0.033 Uiso 1 1 calc R U . . .
C16 C 0.4175(3) 0.1002(4) 0.3033(3) 0.0226(11) Uani 1 1 d . . . . .
C17 C 0.3864(3) 0.1510(4) 0.4785(3) 0.0225(11) Uani 1 1 d . . . . .
H17A H 0.353099 0.083103 0.468918 0.027 Uiso 1 1 calc R U . . .
C18 C 0.4404(3) 0.1420(5) 0.5561(3) 0.0365(14) Uani 1 1 d . . . . .
H18A H 0.471685 0.074633 0.561410 0.055 Uiso 1 1 calc R U . . .
H18B H 0.413809 0.133947 0.587925 0.055 Uiso 1 1 calc R U . . .
H18C H 0.470523 0.211572 0.569102 0.055 Uiso 1 1 calc R U . . .
C19 C 0.3391(3) 0.2588(5) 0.4674(3) 0.0344(13) Uani 1 1 d . . . . .
H19A H 0.305708 0.263914 0.416786 0.052 Uiso 1 1 calc R U . . .
H19B H 0.370433 0.327119 0.480253 0.052 Uiso 1 1 calc R U . . .
H19C H 0.311005 0.254495 0.497901 0.052 Uiso 1 1 calc R U . . .
C20 C 0.3765(3) 0.0520(5) 0.2281(3) 0.0340(13) Uani 1 1 d . . . . .
H20A H 0.323146 0.058138 0.217534 0.041 Uiso 1 1 calc R U . . .
C21 C 0.3942(5) -0.0746(6) 0.2251(4) 0.072(3) Uani 1 1 d . . . . .
H21A H 0.379563 -0.117943 0.259006 0.108 Uiso 1 1 calc R U . . .
H21B H 0.446716 -0.083585 0.237958 0.108 Uiso 1 1 calc R U . . .
H21C H 0.367736 -0.103781 0.176228 0.108 Uiso 1 1 calc R U . . .
C22 C 0.3913(4) 0.1184(6) 0.1700(3) 0.0462(16) Uani 1 1 d . . . . .
H22A H 0.384024 0.200752 0.175145 0.069 Uiso 1 1 calc R U . . .
H22B H 0.357841 0.092219 0.122506 0.069 Uiso 1 1 calc R U . . .
H22C H 0.441699 0.104820 0.175065 0.069 Uiso 1 1 calc R U . . .
C31 C 0.1194(2) 0.0843(4) 0.2397(3) 0.0179(10) Uani 1 1 d . . . . .
C32 C 0.0825(3) 0.1586(4) 0.2690(3) 0.0251(11) Uani 1 1 d . . . . .
C33 C 0.0103(3) 0.1836(5) 0.2280(4) 0.0392(15) Uani 1 1 d . . . . .
H33A H -0.015710 0.234472 0.246411 0.047 Uiso 1 1 calc R U . . .
C34 C -0.0238(3) 0.1364(6) 0.1620(4) 0.0461(18) Uani 1 1 d . . . . .
H34A H -0.073493 0.154572 0.134967 0.055 Uiso 1 1 calc R U . . .
C35 C 0.0118(3) 0.0632(6) 0.1333(3) 0.0456(18) Uani 1 1 d . . . . .
H35A H -0.013473 0.031273 0.086801 0.055 Uiso 1 1 calc R U . . .
C36 C 0.0855(3) 0.0347(5) 0.1721(3) 0.0310(12) Uani 1 1 d . . . . .
C37 C 0.1200(3) 0.2072(5) 0.3445(3) 0.0381(14) Uani 1 1 d D . . . .
H37X H 0.170204 0.224094 0.346949 0.046 Uiso 0.26(4) 1 calc R U P A 1
H37Y H 0.173738 0.197304 0.358933 0.046 Uiso 0.74(4) 1 calc R U P A 2
C38X C 0.135(4) 0.137(3) 0.4112(14) 0.062(3) Uani 0.26(4) 1 d D . P A 1
H38A H 0.157178 0.185978 0.453680 0.094 Uiso 0.26(4) 1 calc R U P A 1
H38B H 0.167698 0.073679 0.412751 0.094 Uiso 0.26(4) 1 calc R U P A 1
H38C H 0.088689 0.105934 0.410657 0.094 Uiso 0.26(4) 1 calc R U P A 1
C39X C 0.085(3) 0.327(2) 0.334(2) 0.062(3) Uani 0.26(4) 1 d D . P A 1
H39A H 0.092011 0.366214 0.294323 0.094 Uiso 0.26(4) 1 calc R U P A 1
H39B H 0.108616 0.372021 0.378557 0.094 Uiso 0.26(4) 1 calc R U P A 1
H39C H 0.033116 0.319635 0.323929 0.094 Uiso 0.26(4) 1 calc R U P A 1
C38Y C 0.0968(14) 0.1337(10) 0.3955(9) 0.062(3) Uani 0.74(4) 1 d D . P A 2
H38D H 0.110007 0.053194 0.392558 0.094 Uiso 0.74(4) 1 calc R U P A 2
H38E H 0.043937 0.139692 0.381448 0.094 Uiso 0.74(4) 1 calc R U P A 2
H38F H 0.121620 0.161414 0.444931 0.094 Uiso 0.74(4) 1 calc R U P A 2
C39Y C 0.1063(13) 0.3304(8) 0.3578(9) 0.062(3) Uani 0.74(4) 1 d D . P A 2
H39D H 0.118512 0.380302 0.324882 0.094 Uiso 0.74(4) 1 calc R U P A 2
H39E H 0.136587 0.351002 0.407616 0.094 Uiso 0.74(4) 1 calc R U P A 2
H39F H 0.054751 0.340401 0.349638 0.094 Uiso 0.74(4) 1 calc R U P A 2
C40 C 0.1268(4) -0.0458(5) 0.1417(3) 0.0475(17) Uani 1 1 d D . . . .
H40X H 0.174032 -0.058073 0.183502 0.057 Uiso 0.39(3) 1 calc R U P B 1
H40Y H 0.167384 -0.084182 0.181849 0.057 Uiso 0.61(3) 1 calc R U P B 2
C41X C 0.151(3) 0.003(3) 0.084(2) 0.060(2) Uani 0.39(3) 1 d D . P B 1
H41A H 0.177672 -0.055222 0.069799 0.091 Uiso 0.39(3) 1 calc R U P B 1
H41B H 0.182194 0.070348 0.103829 0.091 Uiso 0.39(3) 1 calc R U P B 1
H41C H 0.107712 0.026984 0.042540 0.091 Uiso 0.39(3) 1 calc R U P B 1
C42X C 0.0977(19) -0.171(2) 0.1203(18) 0.060(2) Uani 0.39(3) 1 d . . P B 1
H42A H 0.077247 -0.199677 0.154228 0.091 Uiso 0.39(3) 1 calc R U P B 1
H42B H 0.137874 -0.220978 0.121577 0.091 Uiso 0.39(3) 1 calc R U P B 1
H42C H 0.059782 -0.170691 0.071568 0.091 Uiso 0.39(3) 1 calc R U P B 1
C41Y C 0.158(2) 0.023(2) 0.0952(13) 0.060(2) Uani 0.61(3) 1 d D . P B 2
H41D H 0.189096 0.084686 0.124068 0.091 Uiso 0.61(3) 1 calc R U P B 2
H41E H 0.117383 0.056997 0.054437 0.091 Uiso 0.61(3) 1 calc R U P B 2
H41F H 0.185984 -0.027819 0.077188 0.091 Uiso 0.61(3) 1 calc R U P B 2
C42Y C 0.0716(11) -0.1376(16) 0.0952(11) 0.060(2) Uani 0.61(3) 1 d D . P B 2
H42D H 0.035164 -0.100361 0.052968 0.091 Uiso 0.61(3) 1 calc R U P B 2
H42E H 0.047336 -0.173831 0.123860 0.091 Uiso 0.61(3) 1 calc R U P B 2
H42F H 0.097671 -0.196263 0.079488 0.091 Uiso 0.61(3) 1 calc R U P B 2
C51 C 0.3571(3) 0.6036(5) 0.2582(3) 0.0357(14) Uani 1 1 d . . . . .
H51A H 0.402823 0.643046 0.286417 0.054 Uiso 1 1 calc R U . . .
H51B H 0.316022 0.655597 0.250523 0.054 Uiso 1 1 calc R U . . .
H51C H 0.357617 0.580532 0.211622 0.054 Uiso 1 1 calc R U . . .
C52 C 0.4126(3) 0.4231(5) 0.3110(3) 0.0325(13) Uani 1 1 d . . . . .
H52A H 0.457855 0.465718 0.336010 0.049 Uiso 1 1 calc R U . . .
H52B H 0.411875 0.394305 0.265020 0.049 Uiso 1 1 calc R U . . .
H52C H 0.409769 0.358091 0.340825 0.049 Uiso 1 1 calc R U . . .
C53 C 0.3399(3) 0.5337(4) 0.3637(3) 0.0228(11) Uani 1 1 d . . . . .
C54 C 0.3979(3) 0.5455(4) 0.4295(3) 0.0298(12) Uani 1 1 d . . . . .
H54A H 0.446491 0.536384 0.432523 0.036 Uiso 1 1 calc R U . . .
C55 C 0.3850(3) 0.5704(5) 0.4906(3) 0.0363(14) Uani 1 1 d . . . . .
H55A H 0.424543 0.579498 0.535653 0.044 Uiso 1 1 calc R U . . .
C56 C 0.3148(3) 0.5820(5) 0.4859(3) 0.0352(14) Uani 1 1 d . . . . .
H56A H 0.305762 0.596337 0.528113 0.042 Uiso 1 1 calc R U . . .
C57 C 0.2570(3) 0.5730(4) 0.4204(3) 0.0274(12) Uani 1 1 d . . . . .
H57A H 0.208859 0.581799 0.418539 0.033 Uiso 1 1 calc R U . . .
C58 C 0.2674(3) 0.5511(4) 0.3563(3) 0.0209(10) Uani 1 1 d . . . . .
C59 C 0.2076(3) 0.5399(4) 0.2854(3) 0.0225(11) Uani 1 1 d . . . . .
H59A H 0.201587 0.611727 0.257216 0.027 Uiso 1 1 calc R U . . .
H59B H 0.161151 0.521881 0.290308 0.027 Uiso 1 1 calc R U . . .
C61 C 0.1089(4) 0.3009(5) 0.0888(3) 0.0403(15) Uani 1 1 d . . . . .
H61A H 0.064474 0.313041 0.045796 0.060 Uiso 1 1 calc R U . . .
H61B H 0.099081 0.245693 0.120681 0.060 Uiso 1 1 calc R U . . .
H61C H 0.147401 0.270672 0.074566 0.060 Uiso 1 1 calc R U . . .
C62 C 0.0723(3) 0.4560(6) 0.1454(3) 0.0399(15) Uani 1 1 d . . . . .
H62A H 0.027463 0.458308 0.101847 0.060 Uiso 1 1 calc R U . . .
H62B H 0.084046 0.533718 0.165380 0.060 Uiso 1 1 calc R U . . .
H62C H 0.065217 0.405206 0.180957 0.060 Uiso 1 1 calc R U . . .
C63 C 0.1556(3) 0.4913(5) 0.0831(3) 0.0305(13) Uani 1 1 d . . . . .
C64 C 0.1090(4) 0.5749(5) 0.0398(3) 0.0435(16) Uani 1 1 d . . . . .
H64A H 0.059984 0.579839 0.036206 0.052 Uiso 1 1 calc R U . . .
C65 C 0.1350(5) 0.6510(6) 0.0019(3) 0.059(2) Uani 1 1 d . . . . .
H65A H 0.103551 0.707932 -0.028160 0.071 Uiso 1 1 calc R U . . .
C66 C 0.2059(6) 0.6441(6) 0.0077(4) 0.066(2) Uani 1 1 d . . . . .
H66A H 0.223731 0.697441 -0.017262 0.079 Uiso 1 1 calc R U . . .
C67 C 0.2513(4) 0.5601(6) 0.0498(3) 0.0519(19) Uani 1 1 d . . . . .
H67A H 0.300230 0.556678 0.053124 0.062 Uiso 1 1 calc R U . . .
C68 C 0.2276(4) 0.4793(5) 0.0877(3) 0.0349(14) Uani 1 1 d . . . . .
C69 C 0.2755(3) 0.3907(6) 0.1341(3) 0.0373(14) Uani 1 1 d . . . . .
H69A H 0.327505 0.411382 0.148264 0.045 Uiso 1 1 calc R U . . .
H69B H 0.266528 0.314855 0.109933 0.045 Uiso 1 1 calc R U . . .

loop_
_atom_site_aniso_label
_atom_site_aniso_U_11
_atom_site_aniso_U_22
_atom_site_aniso_U_33
_atom_site_aniso_U_23
_atom_site_aniso_U_13
_atom_site_aniso_U_12
Sc1 0.0180(4) 0.0126(4) 0.0176(4) 0.0044(4) 0.0076(4) 0.0013(4)
N1 0.017(2) 0.016(2) 0.023(2) 0.0042(17) 0.0091(17) 0.0024(17)
N2 0.0107(19) 0.015(2) 0.022(2) 0.0020(16) 0.0055(16) 0.0011(15)
N3 0.0131(19) 0.0127(19) 0.024(2) 0.0011(16) 0.0058(17) 0.0002(16)
N4 0.021(2) 0.023(2) 0.035(2) 0.0044(19) 0.015(2) -0.0002(18)
N5 0.038(3) 0.025(2) 0.022(2) 0.0056(19) 0.010(2) 0.001(2)
C1 0.016(2) 0.012(2) 0.017(2) -0.0013(18) 0.0086(19) 0.0008(18)
C2 0.022(3) 0.009(2) 0.025(2) -0.0007(19) 0.013(2) 0.0007(19)
C3 0.018(2) 0.013(2) 0.025(2) 0.001(2) 0.010(2) -0.0007(19)
C4 0.024(3) 0.018(3) 0.034(3) 0.005(2) 0.008(2) 0.003(2)
C5 0.024(3) 0.016(3) 0.037(3) 0.005(2) 0.008(2) -0.002(2)
C11 0.013(2) 0.013(2) 0.028(3) 0.007(2) 0.008(2) 0.0054(19)
C12 0.015(2) 0.017(2) 0.018(2) 0.0053(19) 0.0030(19) 0.0050(19)
C13 0.020(3) 0.022(3) 0.023(3) 0.001(2) 0.002(2) 0.001(2)
C14 0.011(2) 0.029(3) 0.041(3) 0.003(2) 0.008(2) -0.001(2)
C15 0.022(3) 0.031(3) 0.037(3) 0.004(2) 0.019(2) 0.007(2)
C16 0.021(3) 0.021(3) 0.027(3) 0.002(2) 0.010(2) 0.006(2)
C17 0.024(3) 0.021(3) 0.022(2) -0.003(2) 0.009(2) -0.005(2)
C18 0.038(3) 0.048(4) 0.024(3) 0.005(3) 0.012(3) 0.001(3)
C19 0.042(3) 0.032(3) 0.036(3) 0.000(3) 0.022(3) 0.011(3)
C20 0.029(3) 0.048(4) 0.029(3) -0.008(3) 0.015(2) 0.001(3)
C21 0.140(8) 0.036(4) 0.049(4) -0.013(3) 0.047(5) -0.016(5)
C22 0.069(5) 0.040(4) 0.030(3) -0.004(3) 0.019(3) 0.009(3)
C31 0.014(2) 0.011(2) 0.025(2) 0.0067(19) 0.003(2) -0.0014(18)
C32 0.021(3) 0.023(3) 0.035(3) 0.012(2) 0.014(2) 0.005(2)
C33 0.022(3) 0.037(3) 0.061(4) 0.019(3) 0.019(3) 0.008(3)
C34 0.017(3) 0.050(4) 0.060(4) 0.027(3) 0.002(3) -0.002(3)
C35 0.044(4) 0.046(4) 0.028(3) 0.009(3) -0.008(3) -0.029(3)
C36 0.036(3) 0.024(3) 0.028(3) 0.002(2) 0.007(2) -0.009(2)
C37 0.037(3) 0.044(4) 0.046(3) -0.010(3) 0.029(3) 0.005(3)
C38X 0.114(10) 0.037(3) 0.032(5) -0.004(3) 0.023(7) -0.008(5)
C39X 0.114(10) 0.037(3) 0.032(5) -0.004(3) 0.023(7) -0.008(5)
C38Y 0.114(10) 0.037(3) 0.032(5) -0.004(3) 0.023(7) -0.008(5)
C39Y 0.114(10) 0.037(3) 0.032(5) -0.004(3) 0.023(7) -0.008(5)
C40 0.069(5) 0.038(4) 0.035(3) -0.013(3) 0.019(3) -0.011(3)
C41X 0.088(7) 0.035(7) 0.068(7) -0.015(3) 0.040(7) -0.005(5)
C42X 0.088(7) 0.035(7) 0.068(7) -0.015(3) 0.040(7) -0.005(5)
C41Y 0.088(7) 0.035(7) 0.068(7) -0.015(3) 0.040(7) -0.005(5)
C42Y 0.088(7) 0.035(7) 0.068(7) -0.015(3) 0.040(7) -0.005(5)
C51 0.034(3) 0.029(3) 0.047(3) 0.010(3) 0.018(3) -0.007(3)
C52 0.019(3) 0.030(3) 0.051(4) 0.001(3) 0.016(3) 0.002(2)
C53 0.024(3) 0.011(2) 0.031(3) 0.006(2) 0.008(2) 0.001(2)
C54 0.020(3) 0.019(3) 0.038(3) 0.000(2) -0.002(2) 0.000(2)
C55 0.037(3) 0.026(3) 0.029(3) -0.006(2) -0.006(3) -0.001(3)
C56 0.054(4) 0.021(3) 0.028(3) -0.003(2) 0.013(3) 0.003(3)
C57 0.028(3) 0.023(3) 0.028(3) -0.001(2) 0.008(2) 0.003(2)
C58 0.026(3) 0.008(2) 0.027(3) 0.001(2) 0.009(2) 0.002(2)
C59 0.017(2) 0.021(3) 0.028(3) 0.002(2) 0.007(2) 0.000(2)
C61 0.051(4) 0.029(3) 0.031(3) 0.005(3) 0.005(3) -0.009(3)
C62 0.028(3) 0.055(4) 0.027(3) 0.007(3) 0.000(2) 0.000(3)
C63 0.053(4) 0.021(3) 0.012(2) -0.001(2) 0.007(2) -0.005(3)
C64 0.070(5) 0.029(3) 0.020(3) -0.001(2) 0.004(3) 0.004(3)
C65 0.118(7) 0.027(3) 0.025(3) 0.013(3) 0.019(4) 0.013(4)
C66 0.131(8) 0.036(4) 0.038(4) 0.005(3) 0.042(5) -0.019(5)
C67 0.082(5) 0.050(4) 0.034(3) -0.002(3) 0.034(4) -0.020(4)
C68 0.060(4) 0.030(3) 0.020(3) 0.001(2) 0.022(3) -0.006(3)
C69 0.044(3) 0.045(4) 0.032(3) 0.003(3) 0.025(3) 0.000(3)

loop_
_atom_type_symbol
_atom_type_description
_atom_type_scat_dispersion_real
_atom_type_scat_dispersion_imag
_atom_type_scat_source
C C 0.0033 0.0016 'International Tables Vol C Tables 4.2.6.8 and 6.1.1.4'
H H 0.0000 0.0000 'International Tables Vol C Tables 4.2.6.8 and 6.1.1.4'
N N 0.0061 0.0033 'International Tables Vol C Tables 4.2.6.8 and 6.1.1.4'
Sc Sc 0.2519 0.3716 'International Tables Vol C Tables 4.2.6.8 and 6.1.1.4'

loop_
_geom_angle_atom_site_label_1
_geom_angle_atom_site_label_2
_geom_angle_atom_site_label_3
_geom_angle
_geom_angle_site_symmetry_1
_geom_angle_site_symmetry_3
_geom_angle_publ_flag
N1 Sc1 C69 109.7(2) . . ?
N1 Sc1 C59 120.35(17) . . ?
C69 Sc1 C59 130.0(2) . . ?
N1 Sc1 N4 111.99(16) . . ?
C69 Sc1 N4 89.88(19) . . ?
C59 Sc1 N4 72.40(16) . . ?
N1 Sc1 N5 109.48(16) . . ?
C69 Sc1 N5 73.42(19) . . ?
C59 Sc1 N5 89.42(16) . . ?
N4 Sc1 N5 138.42(15) . . ?
C1 N1 Sc1 178.6(4) . . ?
C1 N2 C2 111.2(4) . . ?
C1 N2 C11 123.3(4) . . ?
C2 N2 C11 125.3(4) . . ?
C1 N3 C3 111.4(4) . . ?
C1 N3 C31 123.1(4) . . ?
C3 N3 C31 125.4(4) . . ?
C53 N4 C52 113.2(4) . . ?
C53 N4 C51 110.3(4) . . ?
C52 N4 C51 109.5(4) . . ?
C53 N4 Sc1 104.7(3) . . ?
C52 N4 Sc1 106.4(3) . . ?
C51 N4 Sc1 112.7(3) . . ?
C63 N5 C62 113.7(4) . . ?
C63 N5 C61 110.2(4) . . ?
C62 N5 C61 107.5(5) . . ?
C63 N5 Sc1 101.7(3) . . ?
C62 N5 Sc1 112.2(3) . . ?
C61 N5 Sc1 111.5(3) . . ?
N1 C1 N2 128.9(4) . . ?
N1 C1 N3 128.5(4) . . ?
N2 C1 N3 102.6(4) . . ?
C3 C2 N2 107.5(4) . . ?
C3 C2 C4 130.1(4) . . ?
N2 C2 C4 122.4(4) . . ?
C2 C3 N3 107.3(4) . . ?
C2 C3 C5 130.9(4) . . ?
N3 C3 C5 121.8(4) . . ?
C2 C4 H4A 109.5 . . ?
C2 C4 H4B 109.5 . . ?
H4A C4 H4B 109.5 . . ?
C2 C4 H4C 109.5 . . ?
H4A C4 H4C 109.5 . . ?
H4B C4 H4C 109.5 . . ?
C3 C5 H5A 109.5 . . ?
C3 C5 H5B 109.5 . . ?
H5A C5 H5B 109.5 . . ?
C3 C5 H5C 109.5 . . ?
H5A C5 H5C 109.5 . . ?
H5B C5 H5C 109.5 . . ?
C16 C11 C12 122.4(4) . . ?
C16 C11 N2 118.9(4) . . ?
C12 C11 N2 118.7(4) . . ?
C13 C12 C11 117.1(4) . . ?
C13 C12 C17 121.4(4) . . ?
C11 C12 C17 121.4(4) . . ?
C14 C13 C12 121.6(5) . . ?
C14 C13 H13A 119.2 . . ?
C12 C13 H13A 119.2 . . ?
C13 C14 C15 119.9(5) . . ?
C13 C14 H14A 120.0 . . ?
C15 C14 H14A 120.0 . . ?
C14 C15 C16 121.3(5) . . ?
C14 C15 H15A 119.3 . . ?
C16 C15 H15A 119.3 . . ?
C15 C16 C11 117.6(5) . . ?
C15 C16 C20 121.1(4) . . ?
C11 C16 C20 121.3(4) . . ?
C18 C17 C12 113.1(4) . . ?
C18 C17 C19 110.9(4) . . ?
C12 C17 C19 111.0(4) . . ?
C18 C17 H17A 107.2 . . ?
C12 C17 H17A 107.2 . . ?
C19 C17 H17A 107.2 . . ?
C17 C18 H18A 109.5 . . ?
C17 C18 H18B 109.5 . . ?
H18A C18 H18B 109.5 . . ?
C17 C18 H18C 109.5 . . ?
H18A C18 H18C 109.5 . . ?
H18B C18 H18C 109.5 . . ?
C17 C19 H19A 109.5 . . ?
C17 C19 H19B 109.5 . . ?
H19A C19 H19B 109.5 . . ?
C17 C19 H19C 109.5 . . ?
H19A C19 H19C 109.5 . . ?
H19B C19 H19C 109.5 . . ?
C21 C20 C16 110.7(5) . . ?
C21 C20 C22 110.0(5) . . ?
C16 C20 C22 112.9(5) . . ?
C21 C20 H20A 107.7 . . ?
C16 C20 H20A 107.7 . . ?
C22 C20 H20A 107.7 . . ?
C20 C21 H21A 109.5 . . ?
C20 C21 H21B 109.5 . . ?
H21A C21 H21B 109.5 . . ?
C20 C21 H21C 109.5 . . ?
H21A C21 H21C 109.5 . . ?
H21B C21 H21C 109.5 . . ?
C20 C22 H22A 109.5 . . ?
C20 C22 H22B 109.5 . . ?
H22A C22 H22B 109.5 . . ?
C20 C22 H22C 109.5 . . ?
H22A C22 H22C 109.5 . . ?
H22B C22 H22C 109.5 . . ?
C36 C31 C32 122.3(5) . . ?
C36 C31 N3 119.4(4) . . ?
C32 C31 N3 118.3(4) . . ?
C33 C32 C31 117.9(5) . . ?
C33 C32 C37 121.0(5) . . ?
C31 C32 C37 121.1(4) . . ?
C34 C33 C32 120.8(6) . . ?
C34 C33 H33A 119.6 . . ?
C32 C33 H33A 119.6 . . ?
C33 C34 C35 121.5(5) . . ?
C33 C34 H34A 119.2 . . ?
C35 C34 H34A 119.2 . . ?
C34 C35 C36 120.5(6) . . ?
C34 C35 H35A 119.8 . . ?
C36 C35 H35A 119.8 . . ?
C31 C36 C35 117.0(5) . . ?
C31 C36 C40 121.1(5) . . ?
C35 C36 C40 121.9(5) . . ?
C38X C37 C32 123.0(16) . . ?
C39Y C37 C32 118.7(9) . . ?
C38X C37 C39X 122(3) . . ?
C32 C37 C39X 100.6(16) . . ?
C39Y C37 C38Y 106.7(8) . . ?
C32 C37 C38Y 107.7(8) . . ?
C38X C37 H37X 102.6 . . ?
C32 C37 H37X 102.6 . . ?
C39X C37 H37X 102.6 . . ?
C39Y C37 H37Y 107.8 . . ?
C32 C37 H37Y 107.8 . . ?
C38Y C37 H37Y 107.8 . . ?
C37 C38X H38A 109.5 . . ?
C37 C38X H38B 109.5 . . ?
H38A C38X H38B 109.5 . . ?
C37 C38X H38C 109.5 . . ?
H38A C38X H38C 109.5 . . ?
H38B C38X H38C 109.5 . . ?
C37 C39X H39A 109.5 . . ?
C37 C39X H39B 109.5 . . ?
H39A C39X H39B 109.5 . . ?
C37 C39X H39C 109.5 . . ?
H39A C39X H39C 109.5 . . ?
H39B C39X H39C 109.5 . . ?
C37 C38Y H38D 109.5 . . ?
C37 C38Y H38E 109.5 . . ?
H38D C38Y H38E 109.5 . . ?
C37 C38Y H38F 109.5 . . ?
H38D C38Y H38F 109.5 . . ?
H38E C38Y H38F 109.5 . . ?
C37 C39Y H39D 109.5 . . ?
C37 C39Y H39E 109.5 . . ?
H39D C39Y H39E 109.5 . . ?
C37 C39Y H39F 109.5 . . ?
H39D C39Y H39F 109.5 . . ?
H39E C39Y H39F 109.5 . . ?
C41X C40 C36 117(2) . . ?
C36 C40 C41Y 109.3(12) . . ?
C36 C40 C42Y 107.4(8) . . ?
C41Y C40 C42Y 110.2(10) . . ?
C41X C40 C42X 109.3(14) . . ?
C36 C40 C42X 118.9(11) . . ?
C41X C40 H40X 103.1 . . ?
C36 C40 H40X 103.1 . . ?
C42X C40 H40X 103.1 . . ?
C36 C40 H40Y 110.0 . . ?
C41Y C40 H40Y 110.0 . . ?
C42Y C40 H40Y 110.0 . . ?
C40 C41X H41A 109.5 . . ?
C40 C41X H41B 109.5 . . ?
H41A C41X H41B 109.5 . . ?
C40 C41X H41C 109.5 . . ?
H41A C41X H41C 109.5 . . ?
H41B C41X H41C 109.5 . . ?
C40 C42X H42A 109.5 . . ?
C40 C42X H42B 109.5 . . ?
H42A C42X H42B 109.5 . . ?
C40 C42X H42C 109.5 . . ?
H42A C42X H42C 109.5 . . ?
H42B C42X H42C 109.5 . . ?
C40 C41Y H41D 109.5 . . ?
C40 C41Y H41E 109.5 . . ?
H41D C41Y H41E 109.5 . . ?
C40 C41Y H41F 109.5 . . ?
H41D C41Y H41F 109.5 . . ?
H41E C41Y H41F 109.5 . . ?
C40 C42Y H42D 109.5 . . ?
C40 C42Y H42E 109.5 . . ?
H42D C42Y H42E 109.5 . . ?
C40 C42Y H42F 109.5 . . ?
H42D C42Y H42F 109.5 . . ?
H42E C42Y H42F 109.5 . . ?
N4 C51 H51A 109.5 . . ?
N4 C51 H51B 109.5 . . ?
H51A C51 H51B 109.5 . . ?
N4 C51 H51C 109.5 . . ?
H51A C51 H51C 109.5 . . ?
H51B C51 H51C 109.5 . . ?
N4 C52 H52A 109.5 . . ?
N4 C52 H52B 109.5 . . ?
H52A C52 H52B 109.5 . . ?
N4 C52 H52C 109.5 . . ?
H52A C52 H52C 109.5 . . ?
H52B C52 H52C 109.5 . . ?
C54 C53 C58 121.9(5) . . ?
C54 C53 N4 122.7(5) . . ?
C58 C53 N4 115.4(4) . . ?
C55 C54 C53 119.9(5) . . ?
C55 C54 H54A 120.0 . . ?
C53 C54 H54A 120.0 . . ?
C56 C55 C54 119.6(5) . . ?
C56 C55 H55A 120.2 . . ?
C54 C55 H55A 120.2 . . ?
C55 C56 C57 120.7(5) . . ?
C55 C56 H56A 119.7 . . ?
C57 C56 H56A 119.7 . . ?
C56 C57 C58 121.9(5) . . ?
C56 C57 H57A 119.0 . . ?
C58 C57 H57A 119.0 . . ?
C53 C58 C57 115.8(5) . . ?
C53 C58 C59 120.1(4) . . ?
C57 C58 C59 124.0(5) . . ?
C58 C59 Sc1 104.2(3) . . ?
C58 C59 H59A 110.9 . . ?
Sc1 C59 H59A 110.9 . . ?
C58 C59 H59B 110.9 . . ?
Sc1 C59 H59B 110.9 . . ?
H59A C59 H59B 108.9 . . ?
N5 C61 H61A 109.5 . . ?
N5 C61 H61B 109.5 . . ?
H61A C61 H61B 109.5 . . ?
N5 C61 H61C 109.5 . . ?
H61A C61 H61C 109.5 . . ?
H61B C61 H61C 109.5 . . ?
N5 C62 H62A 109.5 . . ?
N5 C62 H62B 109.5 . . ?
H62A C62 H62B 109.5 . . ?
N5 C62 H62C 109.5 . . ?
H62A C62 H62C 109.5 . . ?
H62B C62 H62C 109.5 . . ?
C64 C63 C68 121.8(5) . . ?
C64 C63 N5 122.0(6) . . ?
C68 C63 N5 116.2(5) . . ?
C63 C64 C65 119.2(7) . . ?
C63 C64 H64A 120.4 . . ?
C65 C64 H64A 120.4 . . ?
C66 C65 C64 120.2(7) . . ?
C66 C65 H65A 119.9 . . ?
C64 C65 H65A 119.9 . . ?
C65 C66 C67 120.2(6) . . ?
C65 C66 H66A 119.9 . . ?
C67 C66 H66A 119.9 . . ?
C66 C67 C68 122.1(7) . . ?
C66 C67 H67A 119.0 . . ?
C68 C67 H67A 119.0 . . ?
C67 C68 C63 116.5(6) . . ?
C67 C68 C69 123.0(6) . . ?
C63 C68 C69 120.4(5) . . ?
C68 C69 Sc1 102.7(4) . . ?
C68 C69 H69A 111.2 . . ?
Sc1 C69 H69A 111.2 . . ?
C68 C69 H69B 111.2 . . ?
Sc1 C69 H69B 111.2 . . ?
H69A C69 H69B 109.1 . . ?

loop_
_geom_bond_atom_site_label_1
_geom_bond_atom_site_label_2
_geom_bond_distance
_geom_bond_site_symmetry_2
_geom_bond_publ_flag
Sc1 N1 1.956(4) . ?
Sc1 C69 2.283(5) . ?
Sc1 C59 2.306(5) . ?
Sc1 N4 2.389(4) . ?
Sc1 N5 2.393(4) . ?
N1 C1 1.270(6) . ?
N2 C1 1.396(6) . ?
N2 C2 1.408(6) . ?
N2 C11 1.429(6) . ?
N3 C1 1.397(6) . ?
N3 C3 1.406(6) . ?
N3 C31 1.428(6) . ?
N4 C53 1.468(6) . ?
N4 C52 1.480(6) . ?
N4 C51 1.480(6) . ?
N5 C63 1.467(7) . ?
N5 C62 1.482(7) . ?
N5 C61 1.484(7) . ?
C2 C3 1.338(7) . ?
C2 C4 1.493(7) . ?
C3 C5 1.488(6) . ?
C4 H4A 0.9800 . ?
C4 H4B 0.9800 . ?
C4 H4C 0.9800 . ?
C5 H5A 0.9800 . ?
C5 H5B 0.9800 . ?
C5 H5C 0.9800 . ?
C11 C16 1.401(7) . ?
C11 C12 1.406(7) . ?
C12 C13 1.394(7) . ?
C12 C17 1.525(6) . ?
C13 C14 1.380(7) . ?
C13 H13A 0.9500 . ?
C14 C15 1.382(7) . ?
C14 H14A 0.9500 . ?
C15 C16 1.391(7) . ?
C15 H15A 0.9500 . ?
C16 C20 1.522(7) . ?
C17 C18 1.522(7) . ?
C17 C19 1.530(7) . ?
C17 H17A 1.0000 . ?
C18 H18A 0.9800 . ?
C18 H18B 0.9800 . ?
C18 H18C 0.9800 . ?
C19 H19A 0.9800 . ?
C19 H19B 0.9800 . ?
C19 H19C 0.9800 . ?
C20 C21 1.520(9) . ?
C20 C22 1.524(8) . ?
C20 H20A 1.0000 . ?
C21 H21A 0.9800 . ?
C21 H21B 0.9800 . ?
C21 H21C 0.9800 . ?
C22 H22A 0.9800 . ?
C22 H22B 0.9800 . ?
C22 H22C 0.9800 . ?
C31 C36 1.390(7) . ?
C31 C32 1.402(7) . ?
C32 C33 1.384(7) . ?
C32 C37 1.520(8) . ?
C33 C34 1.354(9) . ?
C33 H33A 0.9500 . ?
C34 C35 1.370(10) . ?
C34 H34A 0.9500 . ?
C35 C36 1.410(8) . ?
C35 H35A 0.9500 . ?
C36 C40 1.522(9) . ?
C37 C38X 1.500(15) . ?
C37 C39Y 1.502(10) . ?
C37 C39X 1.534(16) . ?
C37 C38Y 1.538(10) . ?
C37 H37X 1.0000 . ?
C37 H37Y 1.0000 . ?
C38X H38A 0.9800 . ?
C38X H38B 0.9800 . ?
C38X H38C 0.9800 . ?
C39X H39A 0.9800 . ?
C39X H39B 0.9800 . ?
C39X H39C 0.9800 . ?
C38Y H38D 0.9800 . ?
C38Y H38E 0.9800 . ?
C38Y H38F 0.9800 . ?
C39Y H39D 0.9800 . ?
C39Y H39E 0.9800 . ?
C39Y H39F 0.9800 . ?
C40 C41X 1.520(15) . ?
C40 C41Y 1.529(12) . ?
C40 C42Y 1.559(13) . ?
C40 C42X 1.56(3) . ?
C40 H40X 1.0000 . ?
C40 H40Y 1.0000 . ?
C41X H41A 0.9800 . ?
C41X H41B 0.9800 . ?
C41X H41C 0.9800 . ?
C42X H42A 0.9800 . ?
C42X H42B 0.9800 . ?
C42X H42C 0.9800 . ?
C41Y H41D 0.9800 . ?
C41Y H41E 0.9800 . ?
C41Y H41F 0.9800 . ?
C42Y H42D 0.9800 . ?
C42Y H42E 0.9800 . ?
C42Y H42F 0.9800 . ?
C51 H51A 0.9800 . ?
C51 H51B 0.9800 . ?
C51 H51C 0.9800 . ?
C52 H52A 0.9800 . ?
C52 H52B 0.9800 . ?
C52 H52C 0.9800 . ?
C53 C54 1.387(7) . ?
C53 C58 1.407(7) . ?
C54 C55 1.383(8) . ?
C54 H54A 0.9500 . ?
C55 C56 1.369(8) . ?
C55 H55A 0.9500 . ?
C56 C57 1.378(8) . ?
C56 H56A 0.9500 . ?
C57 C58 1.408(7) . ?
C57 H57A 0.9500 . ?
C58 C59 1.469(7) . ?
C59 H59A 0.9900 . ?
C59 H59B 0.9900 . ?
C61 H61A 0.9800 . ?
C61 H61B 0.9800 . ?
C61 H61C 0.9800 . ?
C62 H62A 0.9800 . ?
C62 H62B 0.9800 . ?
C62 H62C 0.9800 . ?
C63 C64 1.393(8) . ?
C63 C68 1.405(8) . ?
C64 C65 1.394(10) . ?
C64 H64A 0.9500 . ?
C65 C66 1.371(11) . ?
C65 H65A 0.9500 . ?
C66 C67 1.377(11) . ?
C66 H66A 0.9500 . ?
C67 C68 1.402(8) . ?
C67 H67A 0.9500 . ?
C68 C69 1.468(8) . ?
C69 H69A 0.9900 . ?
C69 H69B 0.9900 . ?

loop_
_geom_torsion_atom_site_label_1
_geom_torsion_atom_site_label_2
_geom_torsion_atom_site_label_3
_geom_torsion_atom_site_label_4
_geom_torsion
_geom_torsion_site_symmetry_1
_geom_torsion_site_symmetry_2
_geom_torsion_site_symmetry_3
_geom_torsion_site_symmetry_4
_geom_torsion_publ_flag
C2 N2 C1 N1 178.9(4) . . . . ?
C11 N2 C1 N1 -5.0(7) . . . . ?
C2 N2 C1 N3 0.2(5) . . . . ?
C11 N2 C1 N3 176.2(4) . . . . ?
C3 N3 C1 N1 -178.5(5) . . . . ?
C31 N3 C1 N1 3.5(7) . . . . ?
C3 N3 C1 N2 0.3(5) . . . . ?
C31 N3 C1 N2 -177.7(4) . . . . ?
C1 N2 C2 C3 -0.6(5) . . . . ?
C11 N2 C2 C3 -176.5(4) . . . . ?
C1 N2 C2 C4 -179.5(4) . . . . ?
C11 N2 C2 C4 4.5(7) . . . . ?
N2 C2 C3 N3 0.7(5) . . . . ?
C4 C2 C3 N3 179.6(5) . . . . ?
N2 C2 C3 C5 -177.8(5) . . . . ?
C4 C2 C3 C5 1.0(9) . . . . ?
C1 N3 C3 C2 -0.7(5) . . . . ?
C31 N3 C3 C2 177.3(4) . . . . ?
C1 N3 C3 C5 178.0(4) . . . . ?
C31 N3 C3 C5 -4.0(7) . . . . ?
C1 N2 C11 C16 -77.6(6) . . . . ?
C2 N2 C11 C16 97.8(5) . . . . ?
C1 N2 C11 C12 102.8(5) . . . . ?
C2 N2 C11 C12 -81.7(6) . . . . ?
C16 C11 C12 C13 1.3(7) . . . . ?
N2 C11 C12 C13 -179.1(4) . . . . ?
C16 C11 C12 C17 179.9(4) . . . . ?
N2 C11 C12 C17 -0.5(7) . . . . ?
C11 C12 C13 C14 -0.7(7) . . . . ?
C17 C12 C13 C14 -179.3(5) . . . . ?
C12 C13 C14 C15 -0.1(8) . . . . ?
C13 C14 C15 C16 0.2(8) . . . . ?
C14 C15 C16 C11 0.4(8) . . . . ?
C14 C15 C16 C20 -179.0(5) . . . . ?
C12 C11 C16 C15 -1.2(7) . . . . ?
N2 C11 C16 C15 179.3(4) . . . . ?
C12 C11 C16 C20 178.2(5) . . . . ?
N2 C11 C16 C20 -1.3(7) . . . . ?
C13 C12 C17 C18 -28.8(7) . . . . ?
C11 C12 C17 C18 152.7(5) . . . . ?
C13 C12 C17 C19 96.6(5) . . . . ?
C11 C12 C17 C19 -81.9(6) . . . . ?
C15 C16 C20 C21 84.7(7) . . . . ?
C11 C16 C20 C21 -94.7(6) . . . . ?
C15 C16 C20 C22 -39.1(7) . . . . ?
C11 C16 C20 C22 141.5(5) . . . . ?
C1 N3 C31 C36 104.6(5) . . . . ?
C3 N3 C31 C36 -73.1(6) . . . . ?
C1 N3 C31 C32 -77.4(6) . . . . ?
C3 N3 C31 C32 104.9(5) . . . . ?
C36 C31 C32 C33 -0.8(7) . . . . ?
N3 C31 C32 C33 -178.8(4) . . . . ?
C36 C31 C32 C37 177.2(5) . . . . ?
N3 C31 C32 C37 -0.9(7) . . . . ?
C31 C32 C33 C34 0.7(8) . . . . ?
C37 C32 C33 C34 -177.2(5) . . . . ?
C32 C33 C34 C35 -0.3(9) . . . . ?
C33 C34 C35 C36 0.0(9) . . . . ?
C32 C31 C36 C35 0.5(7) . . . . ?
N3 C31 C36 C35 178.5(4) . . . . ?
C32 C31 C36 C40 -179.9(5) . . . . ?
N3 C31 C36 C40 -1.9(7) . . . . ?
C34 C35 C36 C31 -0.1(8) . . . . ?
C34 C35 C36 C40 -179.6(5) . . . . ?
C33 C32 C37 C38X 103(3) . . . . ?
C31 C32 C37 C38X -75(3) . . . . ?
C33 C32 C37 C39Y -42.0(11) . . . . ?
C31 C32 C37 C39Y 140.1(10) . . . . ?
C33 C32 C37 C39X -37(2) . . . . ?
C31 C32 C37 C39X 145(2) . . . . ?
C33 C32 C37 C38Y 79.3(10) . . . . ?
C31 C32 C37 C38Y -98.6(10) . . . . ?
C31 C36 C40 C41X -104(2) . . . . ?
C35 C36 C40 C41X 76(2) . . . . ?
C31 C36 C40 C41Y -94.0(15) . . . . ?
C35 C36 C40 C41Y 85.6(15) . . . . ?
C31 C36 C40 C42Y 146.5(10) . . . . ?
C35 C36 C40 C42Y -34.0(11) . . . . ?
C31 C36 C40 C42X 121.7(17) . . . . ?
C35 C36 C40 C42X -58.7(18) . . . . ?
C52 N4 C53 C54 31.3(6) . . . . ?
C51 N4 C53 C54 -91.8(6) . . . . ?
Sc1 N4 C53 C54 146.7(4) . . . . ?
C52 N4 C53 C58 -147.5(4) . . . . ?
C51 N4 C53 C58 89.4(5) . . . . ?
Sc1 N4 C53 C58 -32.1(5) . . . . ?
C58 C53 C54 C55 2.6(8) . . . . ?
N4 C53 C54 C55 -176.1(5) . . . . ?
C53 C54 C55 C56 0.8(8) . . . . ?
C54 C55 C56 C57 -2.3(9) . . . . ?
C55 C56 C57 C58 0.4(8) . . . . ?
C54 C53 C58 C57 -4.3(7) . . . . ?
N4 C53 C58 C57 174.5(4) . . . . ?
C54 C53 C58 C59 178.8(5) . . . . ?
N4 C53 C58 C59 -2.4(6) . . . . ?
C56 C57 C58 C53 2.8(7) . . . . ?
C56 C57 C58 C59 179.6(5) . . . . ?
C53 C58 C59 Sc1 36.8(5) . . . . ?
C57 C58 C59 Sc1 -139.8(4) . . . . ?
C62 N5 C63 C64 -24.0(7) . . . . ?
C61 N5 C63 C64 96.8(6) . . . . ?
Sc1 N5 C63 C64 -144.9(4) . . . . ?
C62 N5 C63 C68 155.3(5) . . . . ?
C61 N5 C63 C68 -83.9(6) . . . . ?
Sc1 N5 C63 C68 34.5(5) . . . . ?
C68 C63 C64 C65 -2.2(8) . . . . ?
N5 C63 C64 C65 177.2(5) . . . . ?
C63 C64 C65 C66 -0.5(9) . . . . ?
C64 C65 C66 C67 1.6(11) . . . . ?
C65 C66 C67 C68 0.0(10) . . . . ?
C66 C67 C68 C63 -2.5(9) . . . . ?
C66 C67 C68 C69 -178.6(6) . . . . ?
C64 C63 C68 C67 3.6(8) . . . . ?
N5 C63 C68 C67 -175.8(5) . . . . ?
C64 C63 C68 C69 179.8(5) . . . . ?
N5 C63 C68 C69 0.4(7) . . . . ?
C67 C68 C69 Sc1 138.8(5) . . . . ?
C63 C68 C69 Sc1 -37.2(6) . . . . ?
